data_7059443
loop_
_publ_author_name
'Pan, Zexi'
'Song, Chan'
'Zhou, Wei'
'Cui, Dong-Mei'
'Zhang, Chen'

_publ_section_title
;
 Synthesis of imidazo[1,2-a][1,3,5]triazines by NBS-mediated coupling of
 2-amino-1,3,5-triazines with 1,3-dicarbonyl compounds
;
_journal_issue 16
_journal_name_full 'New Journal of Chemistry'
_journal_page_first 6182
_journal_page_last 6185
_journal_paper_doi 10.1039/C9NJ05794C
_journal_volume 44
_journal_year 2020
_chemical_formula_moiety 'C16 H17 N5 O2'
_chemical_formula_sum 'C16 H17 N5 O2'
_chemical_formula_weight 311.34
_space_group_crystal_system triclinic
_space_group_IT_number 2
_space_group_name_Hall '-P 1'
_space_group_name_H-M_alt 'P -1'
_atom_sites_solution_hydrogens geom
_atom_sites_solution_primary dual
_audit_creation_date 2017-12-01
_audit_creation_method
;
Olex2 1.2
(compiled 2017.03.28 svn.r3405 for OlexSys, GUI svn.r5381)
;
_audit_update_record
;
2019-11-25 deposited with the CCDC.	2020-03-26 downloaded from the CCDC.
;
_cell_angle_alpha 109.818(7)
_cell_angle_beta 97.305(6)
_cell_angle_gamma 100.110(6)
_cell_formula_units_Z 2
_cell_length_a 7.1753(5)
_cell_length_b 10.1901(9)
_cell_length_c 11.0558(9)
_cell_measurement_reflns_used 1425
_cell_measurement_temperature 150
_cell_measurement_theta_max 29.3363
_cell_measurement_theta_min 2.9382
_cell_volume 733.32(11)
_computing_cell_refinement
;
CrysAlisPro, Agilent Technologies,
Version 1.171.35.11 (release 16-05-2011 CrysAlis171 .NET)
(compiled May 16 2011,17:55:39)
;
_computing_data_collection
;
CrysAlisPro, Agilent Technologies,
Version 1.171.35.11 (release 16-05-2011 CrysAlis171 .NET)
(compiled May 16 2011,17:55:39)
;
_computing_data_reduction
;
CrysAlisPro, Agilent Technologies,
Version 1.171.35.11 (release 16-05-2011 CrysAlis171 .NET)
(compiled May 16 2011,17:55:39)
;
_computing_molecular_graphics 'Olex2 (Dolomanov et al., 2009)'
_computing_publication_material 'Olex2 (Dolomanov et al., 2009)'
_computing_structure_refinement 'ShelXL (Sheldrick, 2015)'
_computing_structure_solution 'ShelXT (Sheldrick, 2015)'
_diffrn_ambient_temperature 150
_diffrn_detector_area_resol_mean 10.3592
_diffrn_measured_fraction_theta_full 0.998
_diffrn_measured_fraction_theta_max 0.998
_diffrn_measurement_details
;
#__ type_ start__ end____ width___ exp.time_
  1 omega  -79.00    9.00   1.0000    2.0000
omega____ theta____ kappa____ phi______ frames
    -      -11.4683  -38.0000  -30.0000 88

#__ type_ start__ end____ width___ exp.time_
  2 omega  -38.00   59.00   1.0000    2.0000
omega____ theta____ kappa____ phi______ frames
    -      -11.4683   77.0000  -90.0000 97

#__ type_ start__ end____ width___ exp.time_
  3 omega  -74.00   20.00   1.0000    2.0000
omega____ theta____ kappa____ phi______ frames
    -      -11.4683  -77.0000  150.0000 94
;
_diffrn_measurement_device_type 'Xcalibur, Atlas, Gemini ultra'
_diffrn_measurement_method '\w scans'
_diffrn_orient_matrix_UB_11 -0.0264107000
_diffrn_orient_matrix_UB_12 -0.0450985000
_diffrn_orient_matrix_UB_13 0.0348096000
_diffrn_orient_matrix_UB_21 -0.0332988000
_diffrn_orient_matrix_UB_22 0.0552582000
_diffrn_orient_matrix_UB_23 0.0441742000
_diffrn_orient_matrix_UB_31 -0.0932916000
_diffrn_orient_matrix_UB_32 -0.0265533000
_diffrn_orient_matrix_UB_33 -0.0410421000
_diffrn_radiation_monochromator graphite
_diffrn_radiation_type MoK\a
_diffrn_radiation_wavelength 0.71073
_diffrn_reflns_av_R_equivalents 0.0367
_diffrn_reflns_av_unetI/netI 0.0526
_diffrn_reflns_Laue_measured_fraction_full 0.998
_diffrn_reflns_Laue_measured_fraction_max 0.998
_diffrn_reflns_limit_h_max 8
_diffrn_reflns_limit_h_min -7
_diffrn_reflns_limit_k_max 11
_diffrn_reflns_limit_k_min -12
_diffrn_reflns_limit_l_max 13
_diffrn_reflns_limit_l_min -13
_diffrn_reflns_number 4658
_diffrn_reflns_point_group_measured_fraction_full 0.998
_diffrn_reflns_point_group_measured_fraction_max 0.998
_diffrn_reflns_theta_full 25.242
_diffrn_reflns_theta_max 25.347
_diffrn_reflns_theta_min 2.944
_diffrn_source 'Enhance (Mo) X-ray Source'
_exptl_absorpt_coefficient_mu 0.098
_exptl_absorpt_correction_T_max 1.00000
_exptl_absorpt_correction_T_min 0.85849
_exptl_absorpt_correction_type multi-scan
_exptl_absorpt_process_details
;
CrysAlisPro, Agilent Technologies,
Version 1.171.35.11 (release 16-05-2011 CrysAlis171 .NET)
(compiled May 16 2011,17:55:39)
Empirical absorption correction using spherical harmonics,
 implemented in SCALE3 ABSPACK scaling algorithm.
;
_exptl_crystal_colour colourless
_exptl_crystal_colour_primary colourless
_exptl_crystal_density_diffrn 1.410
_exptl_crystal_description block
_exptl_crystal_F_000 328
_exptl_crystal_size_max 0.49
_exptl_crystal_size_mid 0.46
_exptl_crystal_size_min 0.36
_refine_diff_density_max 0.285
_refine_diff_density_min -0.304
_refine_diff_density_rms 0.055
_refine_ls_extinction_method none
_refine_ls_goodness_of_fit_ref 1.028
_refine_ls_hydrogen_treatment constr
_refine_ls_matrix_type full
_refine_ls_number_parameters 211
_refine_ls_number_reflns 2690
_refine_ls_number_restraints 0
_refine_ls_restrained_S_all 1.028
_refine_ls_R_factor_all 0.0689
_refine_ls_R_factor_gt 0.0482
_refine_ls_shift/su_max 0.000
_refine_ls_shift/su_mean 0.000
_refine_ls_structure_factor_coef Fsqd
_refine_ls_weighting_details 'w=1/[\s^2^(Fo^2^)+(0.0597P)^2^+0.1632P] where P=(Fo^2^+2Fc^2^)/3'
_refine_ls_weighting_scheme calc
_refine_ls_wR_factor_gt 0.1150
_refine_ls_wR_factor_ref 0.1312
_reflns_Friedel_coverage 0.000
_reflns_number_gt 2027
_reflns_number_total 2690
_reflns_threshold_expression 'I > 2\s(I)'
_cod_data_source_file c9nj05794c2.cif
_cod_data_source_block 171130_sc171128
_cod_depositor_comments
;Adding full bibliography for 7059443.cif.

 Adding full bibliography for 7059443.cif.
;
_cod_database_code 7059443
_shelx_shelxl_version_number 2016/6
_chemical_oxdiff_formula 'C H O N'
_shelx_space_group_comment
;
The symmetry employed for this shelxl refinement is uniquely defined
by the following loop, which should always be used as a source of
symmetry information in preference to the above space-group names.
They are only intended as comments.
;
_shelx_estimated_absorpt_t_max 0.966
_shelx_estimated_absorpt_t_min 0.954
_reflns_odcompleteness_completeness 99.67
_reflns_odcompleteness_iscentric 1
_reflns_odcompleteness_theta 26.32
_olex2_refinement_description
;
1. Fixed Uiso
 At 1.2 times of:
  All C(H) groups, All C(H,H) groups
 At 1.5 times of:
  All C(H,H,H) groups
2.a Secondary CH2 refined with riding coordinates:
 C15(H15A,H15B)
2.b Aromatic/amide H refined with riding coordinates:
 C1(H1), C7(H7), C8(H8), C9(H9), C10(H10), C11(H11)
2.c Idealised Me refined as rotating group:
 C12(H12A,H12B,H12C), C13(H13A,H13B,H13C), C16(H16A,H16B,H16C)
;
_olex2_submission_special_instructions 'No special instructions were received'

loop_
_space_group_symop_operation_xyz
'x, y, z'
'-x, -y, -z'

loop_
_atom_site_label
_atom_site_type_symbol
_atom_site_fract_x
_atom_site_fract_y
_atom_site_fract_z
_atom_site_U_iso_or_equiv
_atom_site_adp_type
_atom_site_occupancy
_atom_site_site_symmetry_order
_atom_site_calc_flag
_atom_site_refinement_flags_posn
_atom_site_refinement_flags_adp
_atom_site_refinement_flags_occupancy
_atom_site_disorder_assembly
_atom_site_disorder_group
O1 O 0.9770(2) 0.71848(16) 0.57390(14) 0.0378(4) Uani 1 1 d . . . . .
O2 O 0.81516(19) 0.55909(15) 0.64467(13) 0.0301(4) Uani 1 1 d . . . . .
N1 N 0.5101(2) 0.15874(18) 0.40385(16) 0.0284(4) Uani 1 1 d . . . . .
N2 N 0.4419(2) 0.19212(18) 0.19843(16) 0.0278(4) Uani 1 1 d . . . . .
N3 N 0.6298(2) 0.38111(17) 0.39314(15) 0.0236(4) Uani 1 1 d . . . . .
N4 N 0.5718(2) 0.42786(18) 0.20952(16) 0.0263(4) Uani 1 1 d . . . . .
N5 N 0.3286(2) -0.02503(18) 0.21569(17) 0.0317(5) Uani 1 1 d . . . . .
C1 C 0.6087(3) 0.2893(2) 0.4593(2) 0.0270(5) Uani 1 1 d . . . . .
H1 H 0.669086 0.323334 0.549313 0.032 Uiso 1 1 calc R . . . .
C2 C 0.4286(3) 0.1118(2) 0.2721(2) 0.0268(5) Uani 1 1 d . . . . .
C3 C 0.5422(3) 0.3281(2) 0.26083(19) 0.0244(5) Uani 1 1 d . . . . .
C4 C 0.7265(3) 0.5254(2) 0.42495(19) 0.0243(5) Uani 1 1 d . . . . .
C5 C 0.6831(3) 0.5497(2) 0.30937(19) 0.0246(5) Uani 1 1 d . . . . .
C6 C 0.7274(3) 0.6822(2) 0.2805(2) 0.0255(5) Uani 1 1 d . . . . .
C7 C 0.6967(3) 0.6699(2) 0.1495(2) 0.0296(5) Uani 1 1 d . . . . .
H7 H 0.654593 0.577465 0.081839 0.036 Uiso 1 1 calc R . . . .
C8 C 0.7268(3) 0.7906(2) 0.1166(2) 0.0329(5) Uani 1 1 d . . . . .
H8 H 0.704901 0.780650 0.026999 0.040 Uiso 1 1 calc R . . . .
C9 C 0.7889(3) 0.9261(2) 0.2146(2) 0.0325(5) Uani 1 1 d . . . . .
H9 H 0.811942 1.008951 0.192481 0.039 Uiso 1 1 calc R . . . .
C10 C 0.8172(3) 0.9396(2) 0.3445(2) 0.0302(5) Uani 1 1 d . . . . .
H10 H 0.857738 1.032330 0.411837 0.036 Uiso 1 1 calc R . . . .
C11 C 0.7867(3) 0.8190(2) 0.3775(2) 0.0272(5) Uani 1 1 d . . . . .
H11 H 0.806581 0.829866 0.467358 0.033 Uiso 1 1 calc R . . . .
C12 C 0.3059(3) -0.1225(2) 0.2858(2) 0.0348(5) Uani 1 1 d . . . . .
H12A H 0.370068 -0.200203 0.249290 0.052 Uiso 1 1 calc GR . . . .
H12B H 0.168099 -0.162941 0.276457 0.052 Uiso 1 1 calc GR . . . .
H12C H 0.364284 -0.070079 0.378979 0.052 Uiso 1 1 calc GR . . . .
C13 C 0.2487(3) -0.0871(3) 0.0755(2) 0.0426(6) Uani 1 1 d . . . . .
H13A H 0.248059 -0.010127 0.041214 0.064 Uiso 1 1 calc GR . . . .
H13B H 0.116142 -0.143070 0.059780 0.064 Uiso 1 1 calc GR . . . .
H13C H 0.327940 -0.149820 0.030933 0.064 Uiso 1 1 calc GR . . . .
C14 C 0.8519(3) 0.6124(2) 0.5519(2) 0.0263(5) Uani 1 1 d . . . . .
C15 C 0.9357(3) 0.6344(2) 0.77479(19) 0.0292(5) Uani 1 1 d . . . . .
H15A H 0.896799 0.724108 0.820127 0.035 Uiso 1 1 calc R . . . .
H15B H 1.073044 0.659056 0.768653 0.035 Uiso 1 1 calc R . . . .
C16 C 0.9086(3) 0.5358(2) 0.8486(2) 0.0366(6) Uani 1 1 d . . . . .
H16A H 0.951532 0.448800 0.804240 0.055 Uiso 1 1 calc GR . . . .
H16B H 0.771581 0.509848 0.851568 0.055 Uiso 1 1 calc GR . . . .
H16C H 0.984865 0.584126 0.938178 0.055 Uiso 1 1 calc GR . . . .

loop_
_atom_site_aniso_label
_atom_site_aniso_U_11
_atom_site_aniso_U_22
_atom_site_aniso_U_33
_atom_site_aniso_U_23
_atom_site_aniso_U_13
_atom_site_aniso_U_12
O1 0.0405(9) 0.0293(9) 0.0387(9) 0.0174(8) -0.0058(7) -0.0042(7)
O2 0.0352(8) 0.0294(8) 0.0222(8) 0.0103(7) 0.0011(6) 0.0000(6)
N1 0.0332(9) 0.0236(10) 0.0268(10) 0.0094(8) 0.0038(8) 0.0044(8)
N2 0.0316(9) 0.0222(10) 0.0282(10) 0.0097(8) 0.0031(8) 0.0042(7)
N3 0.0272(8) 0.0214(9) 0.0237(9) 0.0100(8) 0.0039(7) 0.0068(7)
N4 0.0296(9) 0.0231(10) 0.0251(9) 0.0094(8) 0.0022(7) 0.0045(7)
N5 0.0365(10) 0.0226(10) 0.0320(10) 0.0111(9) -0.0001(8) -0.0002(8)
C1 0.0307(11) 0.0257(12) 0.0255(11) 0.0112(10) 0.0044(9) 0.0063(9)
C2 0.0271(10) 0.0230(11) 0.0297(12) 0.0097(10) 0.0043(9) 0.0057(9)
C3 0.0245(10) 0.0260(12) 0.0241(11) 0.0101(9) 0.0056(8) 0.0077(8)
C4 0.0266(10) 0.0186(11) 0.0281(11) 0.0098(9) 0.0046(8) 0.0049(8)
C5 0.0251(10) 0.0239(11) 0.0245(11) 0.0081(9) 0.0058(8) 0.0060(8)
C6 0.0250(10) 0.0255(12) 0.0290(11) 0.0123(10) 0.0068(8) 0.0078(8)
C7 0.0342(11) 0.0271(12) 0.0270(12) 0.0106(10) 0.0052(9) 0.0055(9)
C8 0.0403(12) 0.0339(13) 0.0287(12) 0.0171(11) 0.0054(9) 0.0089(10)
C9 0.0351(11) 0.0292(13) 0.0400(13) 0.0196(11) 0.0088(10) 0.0096(9)
C10 0.0315(11) 0.0234(12) 0.0367(12) 0.0131(10) 0.0051(9) 0.0059(9)
C11 0.0297(10) 0.0255(12) 0.0272(11) 0.0115(10) 0.0030(9) 0.0067(9)
C12 0.0348(11) 0.0277(12) 0.0434(14) 0.0181(11) 0.0059(10) 0.0024(9)
C13 0.0513(14) 0.0314(13) 0.0340(13) 0.0089(11) -0.0024(11) -0.0039(11)
C14 0.0275(10) 0.0247(12) 0.0299(12) 0.0131(10) 0.0049(9) 0.0089(9)
C15 0.0340(11) 0.0260(12) 0.0234(11) 0.0066(10) -0.0016(9) 0.0072(9)
C16 0.0423(12) 0.0359(14) 0.0312(12) 0.0146(11) 0.0022(10) 0.0074(10)

loop_
_atom_type_symbol
_atom_type_description
_atom_type_scat_dispersion_real
_atom_type_scat_dispersion_imag
_atom_type_scat_source
C C 0.0033 0.0016 'International Tables Vol C Tables 4.2.6.8 and 6.1.1.4'
H H 0.0000 0.0000 'International Tables Vol C Tables 4.2.6.8 and 6.1.1.4'
N N 0.0061 0.0033 'International Tables Vol C Tables 4.2.6.8 and 6.1.1.4'
O O 0.0106 0.0060 'International Tables Vol C Tables 4.2.6.8 and 6.1.1.4'

loop_
_geom_angle_atom_site_label_1
_geom_angle_atom_site_label_2
_geom_angle_atom_site_label_3
_geom_angle
_geom_angle_site_symmetry_1
_geom_angle_site_symmetry_3
_geom_angle_publ_flag
C14 O2 C15 116.82(15) . . ?
C1 N1 C2 117.30(17) . . ?
C2 N2 C3 115.58(17) . . ?
C1 N3 C3 117.73(16) . . ?
C1 N3 C4 135.55(17) . . ?
C3 N3 C4 106.71(15) . . ?
C3 N4 C5 106.03(16) . . ?
C2 N5 C12 123.26(18) . . ?
C2 N5 C13 120.45(17) . . ?
C12 N5 C13 116.12(17) . . ?
N1 C1 N3 122.34(18) . . ?
N1 C1 H1 118.8 . . ?
N3 C1 H1 118.8 . . ?
N2 C2 N1 125.06(18) . . ?
N2 C2 N5 118.49(18) . . ?
N5 C2 N1 116.46(18) . . ?
N2 C3 N3 121.96(17) . . ?
N4 C3 N2 126.52(18) . . ?
N4 C3 N3 111.52(17) . . ?
N3 C4 C14 122.68(17) . . ?
C5 C4 N3 104.23(17) . . ?
C5 C4 C14 132.90(18) . . ?
N4 C5 C4 111.47(17) . . ?
N4 C5 C6 117.34(17) . . ?
C4 C5 C6 131.11(18) . . ?
C7 C6 C5 118.33(19) . . ?
C11 C6 C5 123.28(17) . . ?
C11 C6 C7 118.26(19) . . ?
C6 C7 H7 119.5 . . ?
C8 C7 C6 121.0(2) . . ?
C8 C7 H7 119.5 . . ?
C7 C8 H8 120.0 . . ?
C7 C8 C9 119.94(19) . . ?
C9 C8 H8 120.0 . . ?
C8 C9 H9 120.2 . . ?
C10 C9 C8 119.62(19) . . ?
C10 C9 H9 120.2 . . ?
C9 C10 H10 119.8 . . ?
C9 C10 C11 120.5(2) . . ?
C11 C10 H10 119.8 . . ?
C6 C11 H11 119.6 . . ?
C10 C11 C6 120.71(19) . . ?
C10 C11 H11 119.6 . . ?
N5 C12 H12A 109.5 . . ?
N5 C12 H12B 109.5 . . ?
N5 C12 H12C 109.5 . . ?
H12A C12 H12B 109.5 . . ?
H12A C12 H12C 109.5 . . ?
H12B C12 H12C 109.5 . . ?
N5 C13 H13A 109.5 . . ?
N5 C13 H13B 109.5 . . ?
N5 C13 H13C 109.5 . . ?
H13A C13 H13B 109.5 . . ?
H13A C13 H13C 109.5 . . ?
H13B C13 H13C 109.5 . . ?
O1 C14 O2 122.74(19) . . ?
O1 C14 C4 125.45(18) . . ?
O2 C14 C4 111.79(16) . . ?
O2 C15 H15A 110.3 . . ?
O2 C15 H15B 110.3 . . ?
O2 C15 C16 107.04(16) . . ?
H15A C15 H15B 108.6 . . ?
C16 C15 H15A 110.3 . . ?
C16 C15 H15B 110.3 . . ?
C15 C16 H16A 109.5 . . ?
C15 C16 H16B 109.5 . . ?
C15 C16 H16C 109.5 . . ?
H16A C16 H16B 109.5 . . ?
H16A C16 H16C 109.5 . . ?
H16B C16 H16C 109.5 . . ?

loop_
_geom_bond_atom_site_label_1
_geom_bond_atom_site_label_2
_geom_bond_distance
_geom_bond_site_symmetry_2
_geom_bond_publ_flag
O1 C14 1.208(2) . ?
O2 C14 1.346(2) . ?
O2 C15 1.452(2) . ?
N1 C1 1.286(3) . ?
N1 C2 1.380(3) . ?
N2 C2 1.337(2) . ?
N2 C3 1.338(2) . ?
N3 C1 1.369(2) . ?
N3 C3 1.392(2) . ?
N3 C4 1.413(2) . ?
N4 C3 1.321(2) . ?
N4 C5 1.377(3) . ?
N5 C2 1.339(3) . ?
N5 C12 1.453(3) . ?
N5 C13 1.454(3) . ?
C1 H1 0.9500 . ?
C4 C5 1.390(3) . ?
C4 C14 1.456(3) . ?
C5 C6 1.481(3) . ?
C6 C7 1.397(3) . ?
C6 C11 1.392(3) . ?
C7 H7 0.9500 . ?
C7 C8 1.387(3) . ?
C8 H8 0.9500 . ?
C8 C9 1.387(3) . ?
C9 H9 0.9500 . ?
C9 C10 1.380(3) . ?
C10 H10 0.9500 . ?
C10 C11 1.386(3) . ?
C11 H11 0.9500 . ?
C12 H12A 0.9800 . ?
C12 H12B 0.9800 . ?
C12 H12C 0.9800 . ?
C13 H13A 0.9800 . ?
C13 H13B 0.9800 . ?
C13 H13C 0.9800 . ?
C15 H15A 0.9900 . ?
C15 H15B 0.9900 . ?
C15 C16 1.497(3) . ?
C16 H16A 0.9800 . ?
C16 H16B 0.9800 . ?
C16 H16C 0.9800 . ?
